data_7132590
loop_
_publ_author_name
'Tang, Yi'
'Zhang, Rulei'
'Dong, Yujie'
'Yu, Songcheng'
'Wu, Yongjun'
'Xiao, Yumei'
'Guo, Hongchao'

_publ_section_title
;
 4-Vinylbenzodioxinones as a new type of precursor for palladium-catalyzed
 (4+3) cycloaddition of azomethine imines.
;
_journal_issue 11
_journal_name_full 'Chemical communications (Cambridge, England)'
_journal_page_first 1436
_journal_page_last 1439
_journal_paper_doi 10.1039/d3cc06012h
_journal_volume 60
_journal_year 2024
_chemical_formula_sum 'C24 H21 N3 O3 S'
_chemical_formula_weight 431.50
_space_group_crystal_system triclinic
_space_group_IT_number 2
_space_group_name_Hall '-P 1'
_space_group_name_H-M_alt 'P -1'
_atom_sites_solution_hydrogens geom
_audit_creation_method SHELXL-2018/3
_audit_update_record
;
2023-05-22 deposited with the CCDC.	2024-01-05 downloaded from the CCDC.
;
_cell_angle_alpha 104.791(2)
_cell_angle_beta 92.638(2)
_cell_angle_gamma 111.152(2)
_cell_formula_units_Z 2
_cell_length_a 8.0853(5)
_cell_length_b 10.9301(7)
_cell_length_c 13.3531(8)
_cell_measurement_reflns_used 9924
_cell_measurement_temperature 296(2)
_cell_measurement_theta_max 27.48
_cell_measurement_theta_min 2.23
_cell_volume 1051.52(11)
_computing_structure_refinement 'SHELXL-2018/3 (Sheldrick, 2018)'
_computing_structure_solution 'SHELXT 2014/5 (Sheldrick, 2014)'
_diffrn_ambient_temperature 296(2)
_diffrn_measured_fraction_theta_full 0.997
_diffrn_measured_fraction_theta_max 0.995
_diffrn_measurement_device_type 'Bruker APEX-II CCD'
_diffrn_measurement_method '\f and \w scans'
_diffrn_radiation_type MoK\a
_diffrn_radiation_wavelength 0.71073
_diffrn_reflns_av_R_equivalents 0.0401
_diffrn_reflns_av_unetI/netI 0.0242
_diffrn_reflns_Laue_measured_fraction_full 0.997
_diffrn_reflns_Laue_measured_fraction_max 0.995
_diffrn_reflns_limit_h_max 10
_diffrn_reflns_limit_h_min -10
_diffrn_reflns_limit_k_max 14
_diffrn_reflns_limit_k_min -14
_diffrn_reflns_limit_l_max 17
_diffrn_reflns_limit_l_min -17
_diffrn_reflns_number 32847
_diffrn_reflns_point_group_measured_fraction_full 0.997
_diffrn_reflns_point_group_measured_fraction_max 0.995
_diffrn_reflns_theta_full 25.242
_diffrn_reflns_theta_max 27.550
_diffrn_reflns_theta_min 2.089
_exptl_absorpt_coefficient_mu 0.186
_exptl_absorpt_correction_T_max 0.920
_exptl_absorpt_correction_T_min 0.898
_exptl_absorpt_correction_type multi-scan
_exptl_crystal_colour colourless
_exptl_crystal_density_diffrn 1.363
_exptl_crystal_description block
_exptl_crystal_F_000 452
_exptl_crystal_size_max 0.580
_exptl_crystal_size_mid 0.500
_exptl_crystal_size_min 0.450
_refine_diff_density_max 0.374
_refine_diff_density_min -0.433
_refine_diff_density_rms 0.064
_refine_ls_extinction_method none
_refine_ls_goodness_of_fit_ref 1.031
_refine_ls_hydrogen_treatment constr
_refine_ls_matrix_type full
_refine_ls_number_parameters 281
_refine_ls_number_reflns 4845
_refine_ls_number_restraints 0
_refine_ls_restrained_S_all 1.031
_refine_ls_R_factor_all 0.0505
_refine_ls_R_factor_gt 0.0404
_refine_ls_shift/su_max 0.001
_refine_ls_shift/su_mean 0.000
_refine_ls_structure_factor_coef Fsqd
_refine_ls_weighting_details 'w=1/[\s^2^(Fo^2^)+(0.0800P)^2^+0.2282P] where P=(Fo^2^+2Fc^2^)/3'
_refine_ls_weighting_scheme calc
_refine_ls_wR_factor_gt 0.1186
_refine_ls_wR_factor_ref 0.1269
_reflns_Friedel_coverage 0.000
_reflns_number_gt 4055
_reflns_number_total 4845
_reflns_threshold_expression 'I > 2\s(I)'
_cod_data_source_file d3cc06012h2.cif
_cod_data_source_block b221212d_0m_a
_cod_depositor_comments 'Adding full bibliography for 7132590--7132592.cif.'
_cod_database_code 7132590
_shelx_shelxl_version_number 2018/3
_shelx_space_group_comment
;
The symmetry employed for this shelxl refinement is uniquely defined
by the following loop, which should always be used as a source of
symmetry information in preference to the above space-group names.
They are only intended as comments.
;
_shelx_estimated_absorpt_t_min 0.900
_shelx_estimated_absorpt_t_max 0.921

loop_
_space_group_symop_operation_xyz
'x, y, z'
'-x, -y, -z'

loop_
_atom_site_label
_atom_site_type_symbol
_atom_site_fract_x
_atom_site_fract_y
_atom_site_fract_z
_atom_site_U_iso_or_equiv
_atom_site_adp_type
_atom_site_occupancy
_atom_site_site_symmetry_order
_atom_site_calc_flag
_atom_site_refinement_flags_posn
_atom_site_refinement_flags_adp
_atom_site_refinement_flags_occupancy
_atom_site_disorder_assembly
_atom_site_disorder_group
S1 S 0.72436(5) 0.95490(3) 0.66790(3) 0.02952(12) Uani 1 1 d . . . . .
O1 O 0.87335(15) 0.98257(12) 0.74362(9) 0.0439(3) Uani 1 1 d . . . . .
O2 O 0.65729(16) 1.05872(11) 0.66670(9) 0.0409(3) Uani 1 1 d . . . . .
O3 O 0.42787(15) 0.68487(11) 0.84380(8) 0.0363(3) Uani 1 1 d . . . . .
N1 N 0.55163(16) 0.82445(12) 0.68118(10) 0.0312(3) Uani 1 1 d . . . . .
N2 N 0.59393(17) 0.72150(12) 0.70446(9) 0.0299(3) Uani 1 1 d . . . . .
N3 N 0.6127(2) 0.50752(13) 0.63386(10) 0.0388(3) Uani 1 1 d . . . . .
C1 C 0.5780(2) 0.60887(15) 0.62390(11) 0.0335(3) Uani 1 1 d . . . . .
H1 H 0.538698 0.606467 0.556606 0.040 Uiso 1 1 calc R U . . .
C2 C 0.6698(2) 0.51299(15) 0.73700(12) 0.0331(3) Uani 1 1 d . . . . .
C3 C 0.7275(2) 0.41151(18) 0.75088(15) 0.0436(4) Uani 1 1 d . . . . .
H3 H 0.727811 0.343016 0.692953 0.052 Uiso 1 1 calc R U . . .
C4 C 0.7836(3) 0.4127(2) 0.84989(17) 0.0546(5) Uani 1 1 d . . . . .
H4 H 0.821375 0.344620 0.858419 0.066 Uiso 1 1 calc R U . . .
C5 C 0.7847(3) 0.5136(2) 0.93687(16) 0.0622(6) Uani 1 1 d . . . . .
H5 H 0.822516 0.513283 1.003613 0.075 Uiso 1 1 calc R U . . .
C6 C 0.7293(3) 0.6148(2) 0.92410(14) 0.0519(5) Uani 1 1 d . . . . .
H6 H 0.731079 0.683580 0.982494 0.062 Uiso 1 1 calc R U . . .
C7 C 0.6709(2) 0.61491(15) 0.82445(12) 0.0336(3) Uani 1 1 d . . . . .
C8 C 0.6022(2) 0.72117(15) 0.81217(11) 0.0309(3) Uani 1 1 d . . . . .
H8 H 0.682674 0.811660 0.857379 0.037 Uiso 1 1 calc R U . . .
C9 C 0.3590(2) 0.78625(15) 0.86961(12) 0.0329(3) Uani 1 1 d . . . . .
C10 C 0.3094(3) 0.81259(19) 0.96813(13) 0.0456(4) Uani 1 1 d . . . . .
H10 H 0.333618 0.769732 1.015543 0.055 Uiso 1 1 calc R U . . .
C11 C 0.2237(3) 0.9027(2) 0.99629(14) 0.0525(5) Uani 1 1 d . . . . .
H11 H 0.187935 0.918579 1.061968 0.063 Uiso 1 1 calc R U . . .
C12 C 0.1917(3) 0.9683(2) 0.92753(15) 0.0495(4) Uani 1 1 d . . . . .
H12 H 0.134090 1.028804 0.946342 0.059 Uiso 1 1 calc R U . . .
C13 C 0.2452(2) 0.94433(17) 0.82995(14) 0.0405(4) Uani 1 1 d . . . . .
H13 H 0.224374 0.990219 0.784003 0.049 Uiso 1 1 calc R U . . .
C14 C 0.32927(19) 0.85341(15) 0.79907(11) 0.0312(3) Uani 1 1 d . . . . .
C15 C 0.36892(19) 0.82204(16) 0.68801(11) 0.0315(3) Uani 1 1 d . . . . .
H15 H 0.361106 0.894906 0.660259 0.038 Uiso 1 1 calc R U . . .
C16 C 0.2346(2) 0.68857(19) 0.61644(13) 0.0449(4) Uani 1 1 d . . . . .
H16 H 0.257360 0.659936 0.548582 0.054 Uiso 1 1 calc R U . . .
C17 C 0.0898(3) 0.6105(2) 0.64206(18) 0.0663(6) Uani 1 1 d . . . . .
H17A H 0.062436 0.635663 0.709203 0.080 Uiso 1 1 calc R U . . .
H17B H 0.013385 0.529409 0.593300 0.080 Uiso 1 1 calc R U . . .
C18 C 0.76999(19) 0.88942(15) 0.54309(11) 0.0300(3) Uani 1 1 d . . . . .
C19 C 0.8980(2) 0.83306(18) 0.53119(14) 0.0409(4) Uani 1 1 d . . . . .
H19 H 0.969902 0.837333 0.589431 0.049 Uiso 1 1 calc R U . . .
C20 C 0.9178(3) 0.7701(2) 0.43121(16) 0.0500(4) Uani 1 1 d . . . . .
H20 H 1.004384 0.732392 0.422786 0.060 Uiso 1 1 calc R U . . .
C21 C 0.8121(2) 0.76180(17) 0.34351(14) 0.0454(4) Uani 1 1 d . . . . .
C22 C 0.6875(2) 0.82231(18) 0.35785(13) 0.0433(4) Uani 1 1 d . . . . .
H22 H 0.617921 0.820353 0.299560 0.052 Uiso 1 1 calc R U . . .
C23 C 0.6645(2) 0.88508(17) 0.45628(12) 0.0380(3) Uani 1 1 d . . . . .
H23 H 0.579339 0.924197 0.464643 0.046 Uiso 1 1 calc R U . . .
C24 C 0.8284(4) 0.6881(2) 0.23506(17) 0.0722(7) Uani 1 1 d . . . . .
H24A H 0.921304 0.749751 0.208725 0.108 Uiso 1 1 calc R U . . .
H24B H 0.716488 0.656383 0.189698 0.108 Uiso 1 1 calc R U . . .
H24C H 0.857826 0.611254 0.237527 0.108 Uiso 1 1 calc R U . . .

loop_
_atom_site_aniso_label
_atom_site_aniso_U_11
_atom_site_aniso_U_22
_atom_site_aniso_U_33
_atom_site_aniso_U_23
_atom_site_aniso_U_13
_atom_site_aniso_U_12
S1 0.0340(2) 0.02837(19) 0.02827(19) 0.01035(14) 0.00675(14) 0.01271(14)
O1 0.0399(6) 0.0478(7) 0.0363(6) 0.0109(5) -0.0020(5) 0.0101(5)
O2 0.0523(7) 0.0310(5) 0.0468(6) 0.0140(5) 0.0152(5) 0.0215(5)
O3 0.0471(6) 0.0356(6) 0.0361(6) 0.0174(4) 0.0178(5) 0.0210(5)
N1 0.0346(6) 0.0333(6) 0.0368(6) 0.0192(5) 0.0138(5) 0.0185(5)
N2 0.0393(6) 0.0301(6) 0.0271(6) 0.0122(5) 0.0096(5) 0.0180(5)
N3 0.0538(8) 0.0324(7) 0.0319(7) 0.0081(5) 0.0087(6) 0.0192(6)
C1 0.0408(8) 0.0323(7) 0.0271(7) 0.0082(6) 0.0074(6) 0.0137(6)
C2 0.0359(7) 0.0313(7) 0.0363(8) 0.0134(6) 0.0099(6) 0.0148(6)
C3 0.0511(10) 0.0403(9) 0.0526(10) 0.0206(7) 0.0205(8) 0.0262(8)
C4 0.0640(12) 0.0619(12) 0.0672(12) 0.0382(10) 0.0214(10) 0.0429(10)
C5 0.0869(15) 0.0749(14) 0.0473(11) 0.0293(10) 0.0051(10) 0.0496(13)
C6 0.0763(13) 0.0531(11) 0.0352(9) 0.0127(8) 0.0013(8) 0.0361(10)
C7 0.0394(8) 0.0330(7) 0.0322(7) 0.0128(6) 0.0048(6) 0.0160(6)
C8 0.0386(7) 0.0292(7) 0.0255(7) 0.0079(5) 0.0046(5) 0.0138(6)
C9 0.0375(8) 0.0319(7) 0.0311(7) 0.0093(6) 0.0112(6) 0.0146(6)
C10 0.0584(10) 0.0499(10) 0.0344(8) 0.0159(7) 0.0186(7) 0.0236(8)
C11 0.0607(11) 0.0567(11) 0.0410(9) 0.0065(8) 0.0247(8) 0.0269(9)
C12 0.0511(10) 0.0501(10) 0.0527(10) 0.0088(8) 0.0196(8) 0.0285(8)
C13 0.0377(8) 0.0421(9) 0.0470(9) 0.0141(7) 0.0113(7) 0.0202(7)
C14 0.0291(7) 0.0320(7) 0.0312(7) 0.0082(6) 0.0075(5) 0.0108(6)
C15 0.0317(7) 0.0396(8) 0.0290(7) 0.0140(6) 0.0063(5) 0.0176(6)
C16 0.0425(9) 0.0547(10) 0.0317(8) 0.0060(7) -0.0029(7) 0.0176(8)
C17 0.0531(12) 0.0622(13) 0.0538(12) 0.0054(10) -0.0030(9) -0.0025(10)
C18 0.0321(7) 0.0308(7) 0.0317(7) 0.0147(6) 0.0111(6) 0.0128(6)
C19 0.0368(8) 0.0477(9) 0.0461(9) 0.0171(7) 0.0102(7) 0.0228(7)
C20 0.0493(10) 0.0530(10) 0.0590(11) 0.0168(9) 0.0248(9) 0.0302(9)
C21 0.0513(10) 0.0364(8) 0.0424(9) 0.0087(7) 0.0231(8) 0.0100(7)
C22 0.0485(9) 0.0470(9) 0.0327(8) 0.0152(7) 0.0091(7) 0.0136(8)
C23 0.0432(8) 0.0446(9) 0.0357(8) 0.0172(7) 0.0102(7) 0.0234(7)
C24 0.0833(16) 0.0619(13) 0.0545(12) -0.0008(10) 0.0330(11) 0.0183(12)

loop_
_atom_type_symbol
_atom_type_description
_atom_type_scat_dispersion_real
_atom_type_scat_dispersion_imag
_atom_type_scat_source
C C 0.0033 0.0016 'International Tables Vol C Tables 4.2.6.8 and 6.1.1.4'
H H 0.0000 0.0000 'International Tables Vol C Tables 4.2.6.8 and 6.1.1.4'
N N 0.0061 0.0033 'International Tables Vol C Tables 4.2.6.8 and 6.1.1.4'
O O 0.0106 0.0060 'International Tables Vol C Tables 4.2.6.8 and 6.1.1.4'
S S 0.1246 0.1234 'International Tables Vol C Tables 4.2.6.8 and 6.1.1.4'

loop_
_geom_angle_atom_site_label_1
_geom_angle_atom_site_label_2
_geom_angle_atom_site_label_3
_geom_angle
_geom_angle_site_symmetry_1
_geom_angle_site_symmetry_3
_geom_angle_publ_flag
O1 S1 O2 120.28(7) . . ?
O1 S1 N1 108.63(7) . . ?
O2 S1 N1 105.36(7) . . ?
O1 S1 C18 108.63(7) . . ?
O2 S1 C18 109.62(7) . . ?
N1 S1 C18 102.90(7) . . ?
C9 O3 C8 117.65(11) . . ?
N2 N1 C15 119.10(11) . . ?
N2 N1 S1 115.08(9) . . ?
C15 N1 S1 124.93(10) . . ?
C1 N2 N1 118.66(12) . . ?
C1 N2 C8 122.43(12) . . ?
N1 N2 C8 116.54(11) . . ?
C1 N3 C2 116.14(13) . . ?
N3 C1 N2 125.31(14) . . ?
N3 C1 H1 117.3 . . ?
N2 C1 H1 117.3 . . ?
C7 C2 C3 119.14(15) . . ?
C7 C2 N3 122.64(13) . . ?
C3 C2 N3 118.21(14) . . ?
C4 C3 C2 120.12(16) . . ?
C4 C3 H3 119.9 . . ?
C2 C3 H3 119.9 . . ?
C3 C4 C5 120.92(16) . . ?
C3 C4 H4 119.5 . . ?
C5 C4 H4 119.5 . . ?
C6 C5 C4 119.49(17) . . ?
C6 C5 H5 120.3 . . ?
C4 C5 H5 120.3 . . ?
C5 C6 C7 120.46(17) . . ?
C5 C6 H6 119.8 . . ?
C7 C6 H6 119.8 . . ?
C2 C7 C6 119.87(15) . . ?
C2 C7 C8 120.22(13) . . ?
C6 C7 C8 119.86(14) . . ?
O3 C8 N2 111.61(12) . . ?
O3 C8 C7 106.85(11) . . ?
N2 C8 C7 108.87(12) . . ?
O3 C8 H8 109.8 . . ?
N2 C8 H8 109.8 . . ?
C7 C8 H8 109.8 . . ?
C10 C9 O3 116.52(14) . . ?
C10 C9 C14 120.57(14) . . ?
O3 C9 C14 122.79(13) . . ?
C9 C10 C11 120.11(17) . . ?
C9 C10 H10 119.9 . . ?
C11 C10 H10 119.9 . . ?
C12 C11 C10 120.05(16) . . ?
C12 C11 H11 120.0 . . ?
C10 C11 H11 120.0 . . ?
C11 C12 C13 119.74(16) . . ?
C11 C12 H12 120.1 . . ?
C13 C12 H12 120.1 . . ?
C12 C13 C14 121.50(16) . . ?
C12 C13 H13 119.3 . . ?
C14 C13 H13 119.3 . . ?
C13 C14 C9 117.98(14) . . ?
C13 C14 C15 118.79(13) . . ?
C9 C14 C15 122.98(13) . . ?
N1 C15 C16 109.30(13) . . ?
N1 C15 C14 113.35(11) . . ?
C16 C15 C14 113.50(13) . . ?
N1 C15 H15 106.7 . . ?
C16 C15 H15 106.7 . . ?
C14 C15 H15 106.7 . . ?
C17 C16 C15 125.10(17) . . ?
C17 C16 H16 117.4 . . ?
C15 C16 H16 117.4 . . ?
C16 C17 H17A 120.0 . . ?
C16 C17 H17B 120.0 . . ?
H17A C17 H17B 120.0 . . ?
C19 C18 C23 120.68(14) . . ?
C19 C18 S1 120.58(12) . . ?
C23 C18 S1 118.52(11) . . ?
C18 C19 C20 118.88(16) . . ?
C18 C19 H19 120.6 . . ?
C20 C19 H19 120.6 . . ?
C21 C20 C19 121.65(16) . . ?
C21 C20 H20 119.2 . . ?
C19 C20 H20 119.2 . . ?
C20 C21 C22 118.14(15) . . ?
C20 C21 C24 121.58(18) . . ?
C22 C21 C24 120.28(19) . . ?
C23 C22 C21 121.42(16) . . ?
C23 C22 H22 119.3 . . ?
C21 C22 H22 119.3 . . ?
C22 C23 C18 119.19(15) . . ?
C22 C23 H23 120.4 . . ?
C18 C23 H23 120.4 . . ?
C21 C24 H24A 109.5 . . ?
C21 C24 H24B 109.5 . . ?
H24A C24 H24B 109.5 . . ?
C21 C24 H24C 109.5 . . ?
H24A C24 H24C 109.5 . . ?
H24B C24 H24C 109.5 . . ?

loop_
_geom_bond_atom_site_label_1
_geom_bond_atom_site_label_2
_geom_bond_distance
_geom_bond_site_symmetry_2
_geom_bond_publ_flag
S1 O1 1.4260(12) . ?
S1 O2 1.4264(11) . ?
S1 N1 1.6522(13) . ?
S1 C18 1.7504(15) . ?
O3 C9 1.3875(17) . ?
O3 C8 1.4353(18) . ?
N1 N2 1.3880(16) . ?
N1 C15 1.4754(18) . ?
N2 C1 1.3733(18) . ?
N2 C8 1.4378(17) . ?
N3 C1 1.2726(19) . ?
N3 C2 1.412(2) . ?
C1 H1 0.9300 . ?
C2 C7 1.390(2) . ?
C2 C3 1.397(2) . ?
C3 C4 1.373(3) . ?
C3 H3 0.9300 . ?
C4 C5 1.379(3) . ?
C4 H4 0.9300 . ?
C5 C6 1.379(3) . ?
C5 H5 0.9300 . ?
C6 C7 1.392(2) . ?
C6 H6 0.9300 . ?
C7 C8 1.4961(19) . ?
C8 H8 0.9800 . ?
C9 C10 1.383(2) . ?
C9 C14 1.394(2) . ?
C10 C11 1.385(3) . ?
C10 H10 0.9300 . ?
C11 C12 1.369(3) . ?
C11 H11 0.9300 . ?
C12 C13 1.383(2) . ?
C12 H12 0.9300 . ?
C13 C14 1.387(2) . ?
C13 H13 0.9300 . ?
C14 C15 1.511(2) . ?
C15 C16 1.507(2) . ?
C15 H15 0.9800 . ?
C16 C17 1.296(3) . ?
C16 H16 0.9300 . ?
C17 H17A 0.9300 . ?
C17 H17B 0.9300 . ?
C18 C19 1.379(2) . ?
C18 C23 1.387(2) . ?
C19 C20 1.382(3) . ?
C19 H19 0.9300 . ?
C20 C21 1.381(3) . ?
C20 H20 0.9300 . ?
C21 C22 1.387(3) . ?
C21 C24 1.504(2) . ?
C22 C23 1.373(2) . ?
C22 H22 0.9300 . ?
C23 H23 0.9300 . ?
C24 H24A 0.9600 . ?
C24 H24B 0.9600 . ?
C24 H24C 0.9600 . ?
